data_7133864
loop_
_publ_author_name
'Vijaykumar, Muniyappa'
'Pradhan, Chandini'
'Gonnade, Rajesh G.'
'Punji, Benudhar'

_publ_section_title
;
 Chelation-assisted and steric-controlled selectivity in the Pd-catalyzed
 C-H/C-H oxidative coupling of indoles.
;
_journal_issue 89
_journal_name_full 'Chemical communications (Cambridge, England)'
_journal_page_first 13028
_journal_page_last 13031
_journal_paper_doi 10.1039/d4cc03835e
_journal_volume 60
_journal_year 2024
_chemical_formula_moiety 'C34 H30 N4 O2'
_chemical_formula_sum 'C34 H30 N4 O2'
_chemical_formula_weight 526.62
_space_group_crystal_system monoclinic
_space_group_IT_number 15
_space_group_name_Hall '-C 2yc'
_space_group_name_H-M_alt 'C 1 2/c 1'
_atom_sites_solution_hydrogens geom
_atom_sites_solution_primary direct
_atom_sites_solution_secondary 'difference Fourier'
_audit_creation_method SHELXL-2018/3
_audit_update_record
;
2024-06-26 deposited with the CCDC.	2024-10-15 downloaded from the CCDC.
;
_cell_angle_alpha 90
_cell_angle_beta 90.328(3)
_cell_angle_gamma 90
_cell_formula_units_Z 8
_cell_length_a 17.7407(14)
_cell_length_b 11.1622(10)
_cell_length_c 27.225(2)
_cell_measurement_reflns_used 6534
_cell_measurement_temperature 105(2)
_cell_measurement_theta_max 28.27
_cell_measurement_theta_min 2.16
_cell_volume 5391.1(8)
_computing_cell_refinement 'SAINT (Bruker, 2016)'
_computing_data_collection 'APEX3 (Bruker, 2016)'
_computing_data_reduction 'SAINT (Bruker, 2016)'
_computing_molecular_graphics 'Bruker SHELXTL, Mercury 2020.20'
_computing_publication_material 'Bruker SHELXTL'
_computing_structure_refinement 'SHELXL-2018/3 (Sheldrick, 2018)'
_computing_structure_solution 'SHELXT 2018/2 (Sheldrick, 2018)'
_diffrn_ambient_temperature 105(2)
_diffrn_detector 'Photon II CPAD Area Detector'
_diffrn_detector_area_resol_mean 7.39
_diffrn_measured_fraction_theta_full 0.996
_diffrn_measured_fraction_theta_max 0.990
_diffrn_measurement_device '\k-geometry diffractometer'
_diffrn_measurement_device_type 'Bruker D8 VENTURE Kappa Duo PHOTON II CPAD'
_diffrn_measurement_method '\f and \w scans'
_diffrn_radiation_monochromator 'multilayer mirrors'
_diffrn_radiation_type MoK\a
_diffrn_radiation_wavelength 0.71073
_diffrn_reflns_av_R_equivalents 0.1418
_diffrn_reflns_av_unetI/netI 0.0780
_diffrn_reflns_Laue_measured_fraction_full 0.996
_diffrn_reflns_Laue_measured_fraction_max 0.990
_diffrn_reflns_limit_h_max 23
_diffrn_reflns_limit_h_min -22
_diffrn_reflns_limit_k_max 14
_diffrn_reflns_limit_k_min -14
_diffrn_reflns_limit_l_max 33
_diffrn_reflns_limit_l_min -36
_diffrn_reflns_number 70627
_diffrn_reflns_point_group_measured_fraction_full 0.996
_diffrn_reflns_point_group_measured_fraction_max 0.990
_diffrn_reflns_theta_full 25.242
_diffrn_reflns_theta_max 28.332
_diffrn_reflns_theta_min 2.621
_diffrn_source 'micro-focus sealed tube'
_diffrn_source_type 'Incoatech I\mS HB'
_exptl_absorpt_coefficient_mu 0.082
_exptl_absorpt_correction_T_max 0.7457
_exptl_absorpt_correction_T_min 0.6675
_exptl_absorpt_correction_type multi-scan
_exptl_absorpt_process_details
;
 SADABS 2016/2: Krause, L., Herbst-Irmer, R., Sheldrick G.M. & Stalke D.,
 J. Appl. Cryst. 48 (2015) 3-10
;
_exptl_crystal_colour colourless
_exptl_crystal_density_diffrn 1.298
_exptl_crystal_description needle
_exptl_crystal_F_000 2224
_exptl_crystal_size_max 0.120
_exptl_crystal_size_mid 0.060
_exptl_crystal_size_min 0.030
_refine_diff_density_max 0.402
_refine_diff_density_min -0.439
_refine_diff_density_rms 0.068
_refine_ls_extinction_coef 0.0027(3)
_refine_ls_extinction_expression Fc^*^=kFc[1+0.001xFc^2^\l^3^/sin(2\q)]^-1/4^
_refine_ls_extinction_method 'SHELXL-2018/3 (Sheldrick 2018)'
_refine_ls_goodness_of_fit_ref 1.052
_refine_ls_hydrogen_treatment constr
_refine_ls_matrix_type full
_refine_ls_number_parameters 366
_refine_ls_number_reflns 6648
_refine_ls_number_restraints 24
_refine_ls_restrained_S_all 1.062
_refine_ls_R_factor_all 0.1354
_refine_ls_R_factor_gt 0.0633
_refine_ls_shift/su_max 0.000
_refine_ls_shift/su_mean 0.000
_refine_ls_structure_factor_coef Fsqd
_refine_ls_weighting_details 'w=1/[\s^2^(Fo^2^)+(0.0693P)^2^+10.1959P] where P=(Fo^2^+2Fc^2^)/3'
_refine_ls_weighting_scheme calc
_refine_ls_wR_factor_gt 0.1423
_refine_ls_wR_factor_ref 0.1858
_reflns_Friedel_coverage 0.000
_reflns_number_gt 3945
_reflns_number_total 6648
_reflns_threshold_expression 'I > 2\s(I)'
_cod_data_source_file d4cc03835e2.cif
_cod_data_source_block comp_2
_cod_depositor_comments
;
The following automatic conversions were performed:

data item '_atom_sites_solution_primary' value 'direct method' was
changed to 'direct'.

Automatic conversion script
Id: cif_fix_values 8170 2020-07-09 18:12:32Z antanas 

 Adding full bibliography for 7133856--7133864.cif.
;
_cod_original_cell_volume 5391.2(8)
_cod_original_sg_symbol_H-M 'C 2/c'
_cod_database_code 7133864
_shelx_shelxl_version_number 2018/3
_shelx_space_group_comment
;
The symmetry employed for this shelxl refinement is uniquely defined
by the following loop, which should always be used as a source of
symmetry information in preference to the above space-group names.
They are only intended as comments.
;
_shelx_estimated_absorpt_t_min 0.990
_shelx_estimated_absorpt_t_max 0.998

loop_
_space_group_symop_operation_xyz
'x, y, z'
'-x, y, -z+1/2'
'x+1/2, y+1/2, z'
'-x+1/2, y+1/2, -z+1/2'
'-x, -y, -z'
'x, -y, z-1/2'
'-x+1/2, -y+1/2, -z'
'x+1/2, -y+1/2, z-1/2'

loop_
_atom_site_label
_atom_site_type_symbol
_atom_site_fract_x
_atom_site_fract_y
_atom_site_fract_z
_atom_site_U_iso_or_equiv
_atom_site_adp_type
_atom_site_occupancy
_atom_site_site_symmetry_order
_atom_site_calc_flag
_atom_site_refinement_flags_posn
_atom_site_refinement_flags_adp
_atom_site_refinement_flags_occupancy
_atom_site_disorder_assembly
_atom_site_disorder_group
O1 O 0.64379(11) 0.6178(2) 0.63513(8) 0.0449(6) Uani 1 1 d . . . . .
O2 O 0.19863(10) 0.46335(17) 0.73301(7) 0.0301(4) Uani 1 1 d . . . . .
N1 N 0.37139(11) 0.70971(18) 0.66056(7) 0.0203(4) Uani 1 1 d . . . . .
N2 N 0.47750(13) 0.8142(2) 0.69194(9) 0.0335(6) Uani 1 1 d . . . . .
N3 N 0.45573(11) 0.68300(19) 0.52461(7) 0.0227(5) Uani 1 1 d . . . . .
N4 N 0.36072(13) 0.5903(2) 0.47532(8) 0.0343(6) Uani 1 1 d . . . . .
C1 C 0.39981(13) 0.5608(2) 0.59176(9) 0.0213(5) Uani 1 1 d . . . . .
C2 C 0.37668(14) 0.4506(2) 0.57422(9) 0.0258(6) Uani 1 1 d . . . . .
H2 H 0.401309 0.417877 0.546388 0.031 Uiso 1 1 calc R U . . .
C3 C 0.31837(15) 0.3854(2) 0.59590(10) 0.0275(6) Uani 1 1 d . . . . .
H3 H 0.303897 0.310575 0.582134 0.033 Uiso 1 1 calc R U . . .
C4 C 0.28147(14) 0.4275(2) 0.63685(9) 0.0247(6) Uani 1 1 d . . . . .
H4 H 0.242231 0.382447 0.651614 0.030 Uiso 1 1 calc R U . . .
C5 C 0.30352(13) 0.5388(2) 0.65608(9) 0.0211(5) Uani 1 1 d . . . . .
C6 C 0.36097(13) 0.6050(2) 0.63303(9) 0.0206(5) Uani 1 1 d . . . . .
C7 C 0.32365(14) 0.7071(2) 0.70029(9) 0.0228(5) Uani 1 1 d . . . . .
H7 H 0.320905 0.767258 0.724919 0.027 Uiso 1 1 calc R U . . .
C8 C 0.28061(14) 0.6049(2) 0.69907(9) 0.0223(5) Uani 1 1 d . . . . .
C9 C 0.22752(14) 0.5635(2) 0.73655(9) 0.0236(6) Uani 1 1 d . . . . .
C10 C 0.20794(15) 0.6458(3) 0.77880(9) 0.0275(6) Uani 1 1 d . . . . .
H10 H 0.254430 0.690499 0.788766 0.033 Uiso 1 1 calc R U . . .
C11 C 0.14945(19) 0.7361(3) 0.76084(12) 0.0430(8) Uani 1 1 d . . . . .
H11A H 0.169864 0.781187 0.733056 0.064 Uiso 1 1 calc R U . . .
H11B H 0.137123 0.791450 0.787546 0.064 Uiso 1 1 calc R U . . .
H11C H 0.103771 0.693536 0.750389 0.064 Uiso 1 1 calc R U . . .
C12 C 0.17961(17) 0.5766(3) 0.82289(10) 0.0360(7) Uani 1 1 d . . . . .
H12A H 0.133822 0.532542 0.813780 0.054 Uiso 1 1 calc R U . . .
H12B H 0.168242 0.632464 0.849599 0.054 Uiso 1 1 calc R U . . .
H12C H 0.218439 0.519903 0.833799 0.054 Uiso 1 1 calc R U . . .
C13 C 0.42884(13) 0.7986(2) 0.65423(9) 0.0213(5) Uani 1 1 d . . . . .
C14 C 0.43098(13) 0.8578(2) 0.61119(9) 0.0196(5) Uani 1 1 d . . . . .
H14 H 0.393313 0.846528 0.586687 0.023 Uiso 1 1 calc R U . . .
C15 C 0.48981(16) 0.9349(2) 0.60438(10) 0.0318(6) Uani 1 1 d . . . . .
H15 H 0.494728 0.975108 0.573819 0.038 Uiso 1 1 calc R U . . .
C16 C 0.54219(16) 0.9553(3) 0.64102(11) 0.0338(7) Uani 1 1 d . . . . .
H16 H 0.582806 1.009344 0.636050 0.041 Uiso 1 1 calc R U . . .
C17 C 0.53437(15) 0.8958(3) 0.68491(11) 0.0332(7) Uani 1 1 d . . . . .
H17 H 0.568978 0.911454 0.710886 0.040 Uiso 1 1 calc R U . . .
C18 C 0.46471(14) 0.6224(2) 0.56871(9) 0.0218(5) Uani 1 1 d . . . . .
C19 C 0.53841(14) 0.6372(2) 0.58490(9) 0.0227(5) Uani 1 1 d . . . . .
C20 C 0.57545(14) 0.7139(2) 0.54986(9) 0.0236(5) Uani 1 1 d . . . . .
C21 C 0.52260(13) 0.7415(2) 0.51319(9) 0.0225(5) Uani 1 1 d . . . . .
C22 C 0.53968(15) 0.8138(2) 0.47310(10) 0.0270(6) Uani 1 1 d . . . . .
H22 H 0.503646 0.828766 0.447889 0.032 Uiso 1 1 calc R U . . .
C23 C 0.61092(15) 0.8629(2) 0.47141(10) 0.0285(6) Uani 1 1 d . . . . .
H23 H 0.623904 0.914140 0.444899 0.034 Uiso 1 1 calc R U . . .
C24 C 0.66424(15) 0.8388(2) 0.50787(10) 0.0304(6) Uani 1 1 d . . . . .
H24 H 0.712763 0.874411 0.505903 0.037 Uiso 1 1 calc R U . . .
C25 C 0.64790(15) 0.7643(2) 0.54670(10) 0.0277(6) Uani 1 1 d . . . . .
H25 H 0.685028 0.747232 0.570989 0.033 Uiso 1 1 calc R U . . .
C26 C 0.57776(14) 0.5897(2) 0.62860(10) 0.0270(6) Uani 1 1 d . . . . .
C27 C 0.54014(15) 0.5045(3) 0.66444(9) 0.0287(6) Uani 1 1 d . . . . .
H27 H 0.486463 0.529331 0.668905 0.034 Uiso 1 1 calc R U . . .
C28 C 0.54207(17) 0.3774(3) 0.64366(11) 0.0359(7) Uani 1 1 d . . . . .
H28A H 0.517176 0.376147 0.611439 0.054 Uiso 1 1 calc R U . . .
H28B H 0.515715 0.322991 0.666017 0.054 Uiso 1 1 calc R U . . .
H28C H 0.594539 0.351400 0.640207 0.054 Uiso 1 1 calc R U . . .
C29 C 0.58084(16) 0.5107(3) 0.71393(10) 0.0368(7) Uani 1 1 d . . . . .
H29A H 0.634519 0.493577 0.709328 0.055 Uiso 1 1 calc R U . . .
H29B H 0.559156 0.451402 0.736335 0.055 Uiso 1 1 calc R U . . .
H29C H 0.574969 0.591025 0.727901 0.055 Uiso 1 1 calc R U . . .
C30 C 0.38968(14) 0.6926(2) 0.49421(9) 0.0235(6) Uani 1 1 d . . . . .
C31 C 0.36408(15) 0.8042(2) 0.48410(10) 0.0264(6) Uani 1 1 d . U . . .
H31 H 0.385927 0.873003 0.498946 0.032 Uiso 1 1 calc R U . . .
C32 C 0.30535(18) 0.8134(3) 0.45154(12) 0.0421(8) Uani 1 1 d . U . . .
H32 H 0.286553 0.890373 0.443078 0.051 Uiso 1 1 calc R U . . .
C33 C 0.27304(17) 0.7135(3) 0.43086(11) 0.0395(7) Uani 1 1 d . U . . .
H33 H 0.232341 0.720729 0.408229 0.047 Uiso 1 1 calc R U . . .
C34 C 0.30095(16) 0.6022(3) 0.44366(10) 0.0344(7) Uani 1 1 d . U . . .
H34 H 0.278204 0.532399 0.430204 0.041 Uiso 1 1 calc R U . . .

loop_
_atom_site_aniso_label
_atom_site_aniso_U_11
_atom_site_aniso_U_22
_atom_site_aniso_U_33
_atom_site_aniso_U_23
_atom_site_aniso_U_13
_atom_site_aniso_U_12
O1 0.0261(11) 0.0599(15) 0.0487(13) 0.0181(11) -0.0122(9) -0.0076(10)
O2 0.0303(10) 0.0298(11) 0.0304(10) 0.0004(8) 0.0005(8) -0.0060(8)
N1 0.0204(10) 0.0182(11) 0.0223(10) -0.0011(8) -0.0007(8) -0.0023(9)
N2 0.0283(13) 0.0354(14) 0.0370(13) -0.0005(11) -0.0016(10) -0.0036(11)
N3 0.0203(10) 0.0262(12) 0.0215(10) 0.0015(9) -0.0012(8) -0.0025(9)
N4 0.0335(13) 0.0396(15) 0.0299(13) -0.0030(11) -0.0001(10) -0.0012(11)
C1 0.0205(12) 0.0231(13) 0.0205(12) 0.0006(10) -0.0018(9) 0.0011(10)
C2 0.0257(13) 0.0272(14) 0.0244(13) -0.0030(11) 0.0004(10) -0.0031(11)
C3 0.0273(14) 0.0258(14) 0.0293(14) -0.0052(12) -0.0008(11) -0.0046(12)
C4 0.0242(13) 0.0240(14) 0.0259(13) -0.0006(11) -0.0018(10) -0.0043(11)
C5 0.0186(12) 0.0253(13) 0.0194(12) 0.0020(10) -0.0027(9) -0.0003(10)
C6 0.0204(12) 0.0199(12) 0.0213(12) 0.0002(10) -0.0042(9) -0.0005(10)
C7 0.0216(13) 0.0252(14) 0.0216(12) -0.0001(10) -0.0001(10) 0.0013(11)
C8 0.0213(12) 0.0244(13) 0.0212(12) 0.0013(10) -0.0026(9) -0.0008(11)
C9 0.0211(13) 0.0264(14) 0.0232(13) 0.0016(11) -0.0041(10) -0.0011(11)
C10 0.0268(14) 0.0325(15) 0.0233(13) -0.0014(11) 0.0007(10) -0.0025(12)
C11 0.0470(19) 0.0440(19) 0.0380(17) -0.0014(15) 0.0040(14) 0.0122(15)
C12 0.0375(16) 0.0430(18) 0.0275(14) -0.0010(13) 0.0061(12) -0.0070(14)
C13 0.0193(12) 0.0191(12) 0.0255(13) -0.0014(10) -0.0008(10) 0.0001(10)
C14 0.0204(12) 0.0183(12) 0.0200(12) -0.0012(10) -0.0046(9) 0.0017(10)
C15 0.0389(16) 0.0239(14) 0.0324(15) 0.0010(12) 0.0002(12) 0.0021(12)
C16 0.0296(15) 0.0270(15) 0.0448(17) 0.0004(13) 0.0042(12) -0.0094(12)
C17 0.0267(14) 0.0356(16) 0.0372(16) -0.0017(13) -0.0044(12) -0.0075(12)
C18 0.0247(13) 0.0206(13) 0.0203(12) -0.0017(10) -0.0023(9) 0.0009(10)
C19 0.0220(13) 0.0243(13) 0.0217(12) -0.0016(10) -0.0005(9) -0.0002(10)
C20 0.0215(13) 0.0225(13) 0.0269(13) -0.0011(11) 0.0027(10) 0.0007(11)
C21 0.0193(12) 0.0225(13) 0.0256(13) -0.0011(11) 0.0022(10) -0.0001(10)
C22 0.0307(14) 0.0255(14) 0.0247(13) 0.0015(11) 0.0005(11) 0.0012(12)
C23 0.0292(14) 0.0258(14) 0.0308(14) 0.0024(12) 0.0079(11) -0.0014(12)
C24 0.0264(14) 0.0266(15) 0.0383(16) -0.0016(12) 0.0053(12) -0.0039(12)
C25 0.0214(13) 0.0278(14) 0.0338(14) 0.0001(12) -0.0009(11) 0.0006(11)
C26 0.0221(13) 0.0294(15) 0.0294(14) -0.0009(12) -0.0038(10) 0.0003(11)
C27 0.0244(14) 0.0364(16) 0.0252(13) 0.0043(12) -0.0022(10) 0.0019(12)
C28 0.0387(17) 0.0320(16) 0.0370(16) 0.0040(13) -0.0029(13) -0.0032(13)
C29 0.0319(15) 0.0517(19) 0.0267(14) 0.0040(14) -0.0066(12) 0.0079(14)
C30 0.0214(13) 0.0287(14) 0.0203(12) -0.0006(11) -0.0003(10) -0.0003(11)
C31 0.0265(12) 0.0241(12) 0.0285(11) -0.0003(10) 0.0004(9) 0.0013(10)
C32 0.0411(14) 0.0405(14) 0.0447(14) 0.0073(12) 0.0048(12) 0.0097(12)
C33 0.0335(13) 0.0513(15) 0.0337(13) 0.0037(12) -0.0067(11) 0.0048(12)
C34 0.0321(12) 0.0402(14) 0.0308(12) -0.0072(11) -0.0003(10) -0.0046(11)

loop_
_atom_type_symbol
_atom_type_description
_atom_type_scat_dispersion_real
_atom_type_scat_dispersion_imag
_atom_type_scat_source
C C 0.0033 0.0016 'International Tables Vol C Tables 4.2.6.8 and 6.1.1.4'
H H 0.0000 0.0000 'International Tables Vol C Tables 4.2.6.8 and 6.1.1.4'
N N 0.0061 0.0033 'International Tables Vol C Tables 4.2.6.8 and 6.1.1.4'
O O 0.0106 0.0060 'International Tables Vol C Tables 4.2.6.8 and 6.1.1.4'

loop_
_geom_angle_atom_site_label_1
_geom_angle_atom_site_label_2
_geom_angle_atom_site_label_3
_geom_angle
_geom_angle_site_symmetry_1
_geom_angle_site_symmetry_3
_geom_angle_publ_flag
C7 N1 C6 108.8(2) . . ?
C7 N1 C13 123.3(2) . . ?
C6 N1 C13 127.3(2) . . ?
C13 N2 C17 116.6(2) . . ?
C18 N3 C21 109.2(2) . . ?
C18 N3 C30 128.7(2) . . ?
C21 N3 C30 122.1(2) . . ?
C30 N4 C34 116.7(2) . . ?
C2 C1 C6 116.2(2) . . ?
C2 C1 C18 119.8(2) . . ?
C6 C1 C18 124.0(2) . . ?
C1 C2 C3 122.5(2) . . ?
C1 C2 H2 118.8 . . ?
C3 C2 H2 118.8 . . ?
C4 C3 C2 121.3(2) . . ?
C4 C3 H3 119.4 . . ?
C2 C3 H3 119.4 . . ?
C3 C4 C5 118.1(2) . . ?
C3 C4 H4 120.9 . . ?
C5 C4 H4 120.9 . . ?
C4 C5 C6 119.9(2) . . ?
C4 C5 C8 132.5(2) . . ?
C6 C5 C8 107.5(2) . . ?
N1 C6 C5 107.1(2) . . ?
N1 C6 C1 130.9(2) . . ?
C5 C6 C1 121.9(2) . . ?
C8 C7 N1 110.0(2) . . ?
C8 C7 H7 125.0 . . ?
N1 C7 H7 125.0 . . ?
C7 C8 C5 106.6(2) . . ?
C7 C8 C9 127.1(2) . . ?
C5 C8 C9 126.0(2) . . ?
O2 C9 C8 120.0(2) . . ?
O2 C9 C10 120.8(2) . . ?
C8 C9 C10 119.2(2) . . ?
C9 C10 C12 111.8(2) . . ?
C9 C10 C11 108.4(2) . . ?
C12 C10 C11 111.3(2) . . ?
C9 C10 H10 108.4 . . ?
C12 C10 H10 108.4 . . ?
C11 C10 H10 108.4 . . ?
C10 C11 H11A 109.5 . . ?
C10 C11 H11B 109.5 . . ?
H11A C11 H11B 109.5 . . ?
C10 C11 H11C 109.5 . . ?
H11A C11 H11C 109.5 . . ?
H11B C11 H11C 109.5 . . ?
C10 C12 H12A 109.5 . . ?
C10 C12 H12B 109.5 . . ?
H12A C12 H12B 109.5 . . ?
C10 C12 H12C 109.5 . . ?
H12A C12 H12C 109.5 . . ?
H12B C12 H12C 109.5 . . ?
C14 C13 N2 125.3(2) . . ?
C14 C13 N1 117.9(2) . . ?
N2 C13 N1 116.8(2) . . ?
C13 C14 C15 116.9(2) . . ?
C13 C14 H14 121.5 . . ?
C15 C14 H14 121.5 . . ?
C14 C15 C16 121.2(3) . . ?
C14 C15 H15 119.4 . . ?
C16 C15 H15 119.4 . . ?
C17 C16 C15 118.6(3) . . ?
C17 C16 H16 120.7 . . ?
C15 C16 H16 120.7 . . ?
N2 C17 C16 121.3(3) . . ?
N2 C17 H17 119.4 . . ?
C16 C17 H17 119.4 . . ?
N3 C18 C19 108.7(2) . . ?
N3 C18 C1 120.4(2) . . ?
C19 C18 C1 130.8(2) . . ?
C18 C19 C20 107.0(2) . . ?
C18 C19 C26 130.9(2) . . ?
C20 C19 C26 122.1(2) . . ?
C21 C20 C25 118.5(2) . . ?
C21 C20 C19 107.2(2) . . ?
C25 C20 C19 134.3(2) . . ?
N3 C21 C22 129.6(2) . . ?
N3 C21 C20 107.8(2) . . ?
C22 C21 C20 122.6(2) . . ?
C23 C22 C21 117.4(2) . . ?
C23 C22 H22 121.3 . . ?
C21 C22 H22 121.3 . . ?
C22 C23 C24 121.2(3) . . ?
C22 C23 H23 119.4 . . ?
C24 C23 H23 119.4 . . ?
C25 C24 C23 121.2(3) . . ?
C25 C24 H24 119.4 . . ?
C23 C24 H24 119.4 . . ?
C24 C25 C20 119.0(3) . . ?
C24 C25 H25 120.5 . . ?
C20 C25 H25 120.5 . . ?
O1 C26 C19 118.3(2) . . ?
O1 C26 C27 119.3(2) . . ?
C19 C26 C27 122.4(2) . . ?
C26 C27 C29 109.3(2) . . ?
C26 C27 C28 109.4(2) . . ?
C29 C27 C28 110.9(2) . . ?
C26 C27 H27 109.0 . . ?
C29 C27 H27 109.0 . . ?
C28 C27 H27 109.0 . . ?
C27 C28 H28A 109.5 . . ?
C27 C28 H28B 109.5 . . ?
H28A C28 H28B 109.5 . . ?
C27 C28 H28C 109.5 . . ?
H28A C28 H28C 109.5 . . ?
H28B C28 H28C 109.5 . . ?
C27 C29 H29A 109.5 . . ?
C27 C29 H29B 109.5 . . ?
H29A C29 H29B 109.5 . . ?
C27 C29 H29C 109.5 . . ?
H29A C29 H29C 109.5 . . ?
H29B C29 H29C 109.5 . . ?
N4 C30 C31 125.0(2) . . ?
N4 C30 N3 117.7(2) . . ?
C31 C30 N3 117.2(2) . . ?
C30 C31 C32 117.0(3) . . ?
C30 C31 H31 121.5 . . ?
C32 C31 H31 121.5 . . ?
C31 C32 C33 121.3(3) . . ?
C31 C32 H32 119.4 . . ?
C33 C32 H32 119.4 . . ?
C32 C33 C34 118.6(3) . . ?
C32 C33 H33 120.7 . . ?
C34 C33 H33 120.7 . . ?
N4 C34 C33 121.4(3) . . ?
N4 C34 H34 119.3 . . ?
C33 C34 H34 119.3 . . ?

loop_
_geom_bond_atom_site_label_1
_geom_bond_atom_site_label_2
_geom_bond_distance
_geom_bond_site_symmetry_2
_geom_bond_publ_flag
O1 C26 1.225(3) . ?
O2 C9 1.233(3) . ?
N1 C7 1.378(3) . ?
N1 C6 1.400(3) . ?
N1 C13 1.434(3) . ?
N2 C13 1.349(3) . ?
N2 C17 1.373(4) . ?
N3 C18 1.386(3) . ?
N3 C21 1.391(3) . ?
N3 C30 1.435(3) . ?
N4 C30 1.352(4) . ?
N4 C34 1.369(4) . ?
C1 C2 1.381(4) . ?
C1 C6 1.410(3) . ?
C1 C18 1.483(3) . ?
C2 C3 1.398(4) . ?
C2 H2 0.9500 . ?
C3 C4 1.379(4) . ?
C3 H3 0.9500 . ?
C4 C5 1.403(4) . ?
C4 H4 0.9500 . ?
C5 C6 1.410(3) . ?
C5 C8 1.444(3) . ?
C7 C8 1.374(4) . ?
C7 H7 0.9500 . ?
C8 C9 1.467(3) . ?
C9 C10 1.514(4) . ?
C10 C12 1.516(4) . ?
C10 C11 1.525(4) . ?
C10 H10 1.0000 . ?
C11 H11A 0.9800 . ?
C11 H11B 0.9800 . ?
C11 H11C 0.9800 . ?
C12 H12A 0.9800 . ?
C12 H12B 0.9800 . ?
C12 H12C 0.9800 . ?
C13 C14 1.346(3) . ?
C14 C15 1.366(4) . ?
C14 H14 0.9500 . ?
C15 C16 1.378(4) . ?
C15 H15 0.9500 . ?
C16 C17 1.375(4) . ?
C16 H16 0.9500 . ?
C17 H17 0.9500 . ?
C18 C19 1.387(3) . ?
C19 C20 1.443(4) . ?
C19 C26 1.474(4) . ?
C20 C21 1.400(3) . ?
C20 C25 1.406(4) . ?
C21 C22 1.392(4) . ?
C22 C23 1.379(4) . ?
C22 H22 0.9500 . ?
C23 C24 1.394(4) . ?
C23 H23 0.9500 . ?
C24 C25 1.377(4) . ?
C24 H24 0.9500 . ?
C25 H25 0.9500 . ?
C26 C27 1.520(4) . ?
C27 C29 1.527(4) . ?
C27 C28 1.528(4) . ?
C27 H27 1.0000 . ?
C28 H28A 0.9800 . ?
C28 H28B 0.9800 . ?
C28 H28C 0.9800 . ?
C29 H29A 0.9800 . ?
C29 H29B 0.9800 . ?
C29 H29C 0.9800 . ?
C30 C31 1.354(4) . ?
C31 C32 1.368(4) . ?
C31 H31 0.9500 . ?
C32 C33 1.373(5) . ?
C32 H32 0.9500 . ?
C33 C34 1.381(4) . ?
C33 H33 0.9500 . ?
C34 H34 0.9500 . ?

loop_
_geom_hbond_atom_site_label_D
_geom_hbond_atom_site_label_H
_geom_hbond_atom_site_label_A
_geom_hbond_distance_DH
_geom_hbond_distance_HA
_geom_hbond_distance_DA
_geom_hbond_angle_DHA
_geom_hbond_site_symmetry_A
_geom_hbond_publ_flag
C7 H7 O2 0.95 2.50 3.412(3) 162.0 4_556 yes
C17 H17 O2 0.95 2.44 3.276(3) 146.1 3 yes

loop_
_geom_torsion_atom_site_label_1
_geom_torsion_atom_site_label_2
_geom_torsion_atom_site_label_3
_geom_torsion_atom_site_label_4
_geom_torsion
_geom_torsion_site_symmetry_1
_geom_torsion_site_symmetry_2
_geom_torsion_site_symmetry_3
_geom_torsion_site_symmetry_4
_geom_torsion_publ_flag
C6 C1 C2 C3 -0.2(4) . . . . ?
C18 C1 C2 C3 176.8(2) . . . . ?
C1 C2 C3 C4 -1.1(4) . . . . ?
C2 C3 C4 C5 0.6(4) . . . . ?
C3 C4 C5 C6 1.1(4) . . . . ?
C3 C4 C5 C8 -175.9(3) . . . . ?
C7 N1 C6 C5 1.7(3) . . . . ?
C13 N1 C6 C5 173.1(2) . . . . ?
C7 N1 C6 C1 -174.3(2) . . . . ?
C13 N1 C6 C1 -3.0(4) . . . . ?
C4 C5 C6 N1 -179.1(2) . . . . ?
C8 C5 C6 N1 -1.3(3) . . . . ?
C4 C5 C6 C1 -2.6(4) . . . . ?
C8 C5 C6 C1 175.2(2) . . . . ?
C2 C1 C6 N1 177.6(2) . . . . ?
C18 C1 C6 N1 0.8(4) . . . . ?
C2 C1 C6 C5 2.1(3) . . . . ?
C18 C1 C6 C5 -174.8(2) . . . . ?
C6 N1 C7 C8 -1.5(3) . . . . ?
C13 N1 C7 C8 -173.3(2) . . . . ?
N1 C7 C8 C5 0.6(3) . . . . ?
N1 C7 C8 C9 174.6(2) . . . . ?
C4 C5 C8 C7 177.8(3) . . . . ?
C6 C5 C8 C7 0.5(3) . . . . ?
C4 C5 C8 C9 3.7(4) . . . . ?
C6 C5 C8 C9 -173.6(2) . . . . ?
C7 C8 C9 O2 -172.3(2) . . . . ?
C5 C8 C9 O2 0.6(4) . . . . ?
C7 C8 C9 C10 8.8(4) . . . . ?
C5 C8 C9 C10 -178.3(2) . . . . ?
O2 C9 C10 C12 23.8(3) . . . . ?
C8 C9 C10 C12 -157.2(2) . . . . ?
O2 C9 C10 C11 -99.2(3) . . . . ?
C8 C9 C10 C11 79.8(3) . . . . ?
C17 N2 C13 C14 -1.3(4) . . . . ?
C17 N2 C13 N1 177.3(2) . . . . ?
C7 N1 C13 C14 -128.2(3) . . . . ?
C6 N1 C13 C14 61.5(3) . . . . ?
C7 N1 C13 N2 53.0(3) . . . . ?
C6 N1 C13 N2 -117.2(3) . . . . ?
N2 C13 C14 C15 3.9(4) . . . . ?
N1 C13 C14 C15 -174.7(2) . . . . ?
C13 C14 C15 C16 -3.3(4) . . . . ?
C14 C15 C16 C17 0.3(4) . . . . ?
C13 N2 C17 C16 -1.9(4) . . . . ?
C15 C16 C17 N2 2.4(4) . . . . ?
C21 N3 C18 C19 -2.6(3) . . . . ?
C30 N3 C18 C19 179.7(2) . . . . ?
C21 N3 C18 C1 174.7(2) . . . . ?
C30 N3 C18 C1 -3.1(4) . . . . ?
C2 C1 C18 N3 78.5(3) . . . . ?
C6 C1 C18 N3 -104.7(3) . . . . ?
C2 C1 C18 C19 -104.9(3) . . . . ?
C6 C1 C18 C19 71.8(4) . . . . ?
N3 C18 C19 C20 2.0(3) . . . . ?
C1 C18 C19 C20 -174.8(2) . . . . ?
N3 C18 C19 C26 -178.3(3) . . . . ?
C1 C18 C19 C26 4.8(5) . . . . ?
C18 C19 C20 C21 -0.8(3) . . . . ?
C26 C19 C20 C21 179.6(2) . . . . ?
C18 C19 C20 C25 177.3(3) . . . . ?
C26 C19 C20 C25 -2.4(5) . . . . ?
C18 N3 C21 C22 -179.2(3) . . . . ?
C30 N3 C21 C22 -1.3(4) . . . . ?
C18 N3 C21 C20 2.1(3) . . . . ?
C30 N3 C21 C20 -180.0(2) . . . . ?
C25 C20 C21 N3 -179.2(2) . . . . ?
C19 C20 C21 N3 -0.8(3) . . . . ?
C25 C20 C21 C22 2.0(4) . . . . ?
C19 C20 C21 C22 -179.6(2) . . . . ?
N3 C21 C22 C23 178.8(3) . . . . ?
C20 C21 C22 C23 -2.7(4) . . . . ?
C21 C22 C23 C24 1.4(4) . . . . ?
C22 C23 C24 C25 0.5(4) . . . . ?
C23 C24 C25 C20 -1.3(4) . . . . ?
C21 C20 C25 C24 0.1(4) . . . . ?
C19 C20 C25 C24 -177.8(3) . . . . ?
C18 C19 C26 O1 -179.0(3) . . . . ?
C20 C19 C26 O1 0.6(4) . . . . ?
C18 C19 C26 C27 3.2(4) . . . . ?
C20 C19 C26 C27 -177.2(2) . . . . ?
O1 C26 C27 C29 24.4(4) . . . . ?
C19 C26 C27 C29 -157.8(2) . . . . ?
O1 C26 C27 C28 -97.3(3) . . . . ?
C19 C26 C27 C28 80.5(3) . . . . ?
C34 N4 C30 C31 -0.1(4) . . . . ?
C34 N4 C30 N3 -175.5(2) . . . . ?
C18 N3 C30 N4 -61.4(3) . . . . ?
C21 N3 C30 N4 121.1(3) . . . . ?
C18 N3 C30 C31 122.8(3) . . . . ?
C21 N3 C30 C31 -54.7(3) . . . . ?
N4 C30 C31 C32 -1.3(4) . . . . ?
N3 C30 C31 C32 174.2(2) . . . . ?
C30 C31 C32 C33 1.2(4) . . . . ?
C31 C32 C33 C34 0.1(5) . . . . ?
C30 N4 C34 C33 1.5(4) . . . . ?
C32 C33 C34 N4 -1.6(4) . . . . ?
